data_7112226
loop_
_publ_author_name
'Hongji Li'
'Xiaoyu Xie'
'Lei Wang'

_publ_section_title
;
 Ruthenium-catalyzed alkenylation of azoxybenzenes with alkenes through
 ortho-selective C-H activation
;
_journal_name_full Chem.Commun.
_journal_page_first 4218
_journal_paper_doi 10.1039/C4CC00449C
_journal_volume 50
_journal_year 2014
_chemical_formula_sum 'C15 H12 N2 O3'
_chemical_formula_weight 268.27
_chemical_name_systematic
; 
 ? 
;
_space_group_IT_number 14
_symmetry_cell_setting monoclinic
_symmetry_space_group_name_Hall '-P 2yn'
_symmetry_space_group_name_H-M 'P 1 21/n 1'
_atom_sites_solution_hydrogens geom
_atom_sites_solution_primary direct
_atom_sites_solution_secondary difmap
_audit_creation_method SHELXL-97
_cell_angle_alpha 90.00
_cell_angle_beta 101.075(5)
_cell_angle_gamma 90.00
_cell_formula_units_Z 4
_cell_length_a 5.1332(14)
_cell_length_b 35.283(10)
_cell_length_c 7.131(2)
_cell_measurement_reflns_used 2467
_cell_measurement_temperature 140(2)
_cell_measurement_theta_max 27.92
_cell_measurement_theta_min 2.31
_cell_volume 1267.5(6)
_computing_cell_refinement 'Bruker SAINT'
_computing_data_collection 'Bruker APEX2'
_computing_data_reduction 'Bruker SAINT'
_computing_molecular_graphics 'Bruker SHELXTL'
_computing_publication_material 'Bruker SHELXTL'
_computing_structure_refinement 'SHELXL-97 (Sheldrick, 2008)'
_computing_structure_solution 'SHELXS-97 (Sheldrick, 2008)'
_diffrn_ambient_temperature 140(2)
_diffrn_measured_fraction_theta_full 0.991
_diffrn_measured_fraction_theta_max 0.991
_diffrn_measurement_device_type 'Bruker APEX-II CCD'
_diffrn_measurement_method '\f and \w scans'
_diffrn_radiation_monochromator graphite
_diffrn_radiation_source 'fine-focus sealed tube'
_diffrn_radiation_type MoK\a
_diffrn_radiation_wavelength 0.71073
_diffrn_reflns_av_R_equivalents 0.0572
_diffrn_reflns_av_sigmaI/netI 0.0551
_diffrn_reflns_limit_h_max 6
_diffrn_reflns_limit_h_min -4
_diffrn_reflns_limit_k_max 42
_diffrn_reflns_limit_k_min -42
_diffrn_reflns_limit_l_max 7
_diffrn_reflns_limit_l_min -8
_diffrn_reflns_number 7970
_diffrn_reflns_theta_full 25.10
_diffrn_reflns_theta_max 25.10
_diffrn_reflns_theta_min 2.31
_exptl_absorpt_coefficient_mu 0.100
_exptl_absorpt_correction_T_max 0.9920
_exptl_absorpt_correction_T_min 0.9754
_exptl_absorpt_correction_type multi-scan
_exptl_absorpt_process_details sadabs
_exptl_crystal_colour orange
_exptl_crystal_density_diffrn 1.406
_exptl_crystal_density_method 'not measured'
_exptl_crystal_description block
_exptl_crystal_F_000 560
_exptl_crystal_size_max 0.25
_exptl_crystal_size_mid 0.13
_exptl_crystal_size_min 0.08
_refine_diff_density_max 0.396
_refine_diff_density_min -0.374
_refine_diff_density_rms 0.090
_refine_ls_extinction_method none
_refine_ls_goodness_of_fit_ref 1.155
_refine_ls_hydrogen_treatment constr
_refine_ls_matrix_type full
_refine_ls_number_parameters 182
_refine_ls_number_reflns 2239
_refine_ls_number_restraints 0
_refine_ls_restrained_S_all 1.155
_refine_ls_R_factor_all 0.1012
_refine_ls_R_factor_gt 0.0847
_refine_ls_shift/su_max 0.002
_refine_ls_shift/su_mean 0.000
_refine_ls_structure_factor_coef Fsqd
_refine_ls_weighting_details 'calc w=1/[\s^2^(Fo^2^)+(0.1189P)^2^+3.2574P] where P=(Fo^2^+2Fc^2^)/3'
_refine_ls_weighting_scheme calc
_refine_ls_wR_factor_gt 0.2451
_refine_ls_wR_factor_ref 0.2559
_reflns_number_gt 1766
_reflns_number_total 2239
_reflns_threshold_expression >2sigma(I)
_cod_data_source_file c4cc00449c2.cif
_cod_data_source_block mo_dm13088_0m
_cod_original_cell_volume 1267.4(6)
_cod_original_sg_symbol_H-M P2(1)/n
_cod_database_code 7112226

loop_
_symmetry_equiv_pos_as_xyz
'x, y, z'
'-x+1/2, y+1/2, -z+1/2'
'-x, -y, -z'
'x-1/2, -y-1/2, z-1/2'

loop_
_atom_site_label
_atom_site_type_symbol
_atom_site_fract_x
_atom_site_fract_y
_atom_site_fract_z
_atom_site_U_iso_or_equiv
_atom_site_adp_type
_atom_site_occupancy
_atom_site_symmetry_multiplicity
_atom_site_calc_flag
_atom_site_refinement_flags
N1 N 0.5655(7) 0.86951(10) 0.9355(5) 0.0208(8) Uani 1 1 d .
N2 N 0.6059(8) 0.83417(10) 0.9341(5) 0.0242(9) Uani 1 1 d .
O1 O 1.2804(6) 1.00915(9) 0.7783(4) 0.0282(8) Uani 1 1 d .
H1 H 1.4216 1.0155 0.8520 0.042 Uiso 1 1 calc R
O2 O 1.2673(6) 0.96738(8) 1.0128(4) 0.0252(8) Uani 1 1 d .
O3 O 0.6069(7) 0.89149(9) 1.0784(4) 0.0326(9) Uani 1 1 d .
C1 C 1.1720(8) 0.98096(12) 0.8524(6) 0.0188(9) Uani 1 1 d .
C2 C 0.9260(8) 0.96586(12) 0.7358(6) 0.0224(9) Uani 1 1 d .
H2 H 0.8498 0.9782 0.6199 0.027 Uiso 1 1 calc R
C3 C 0.8096(8) 0.93556(12) 0.7888(6) 0.0194(9) Uani 1 1 d .
H3 H 0.8902 0.9240 0.9060 0.023 Uiso 1 1 calc R
C4 C 0.5658(8) 0.91797(12) 0.6825(5) 0.0186(9) Uani 1 1 d .
C5 C 0.4396(9) 0.93194(12) 0.5030(6) 0.0221(9) Uani 1 1 d .
H5 H 0.5128 0.9533 0.4508 0.027 Uiso 1 1 calc R
C6 C 0.2127(9) 0.91546(13) 0.4011(6) 0.0248(10) Uani 1 1 d .
H6 H 0.1321 0.9256 0.2805 0.030 Uiso 1 1 calc R
C7 C 0.1009(9) 0.88414(13) 0.4726(6) 0.0243(10) Uani 1 1 d .
H7 H -0.0580 0.8733 0.4031 0.029 Uiso 1 1 calc R
C8 C 0.2232(9) 0.86882(12) 0.6469(6) 0.0226(10) Uani 1 1 d .
H8 H 0.1527 0.8468 0.6955 0.027 Uiso 1 1 calc R
C9 C 0.4499(8) 0.88609(11) 0.7493(6) 0.0193(9) Uani 1 1 d .
C10 C 0.6918(9) 0.81674(12) 1.1167(6) 0.0220(9) Uani 1 1 d .
C11 C 0.5655(9) 0.82179(12) 1.2709(6) 0.0249(10) Uani 1 1 d .
H11 H 0.4231 0.8393 1.2623 0.030 Uiso 1 1 calc R
C12 C 0.6482(10) 0.80114(12) 1.4377(6) 0.0270(10) Uani 1 1 d .
H12 H 0.5611 0.8043 1.5428 0.032 Uiso 1 1 calc R
C13 C 0.8587(9) 0.77591(12) 1.4503(6) 0.0266(10) Uani 1 1 d .
H13 H 0.9195 0.7623 1.5654 0.032 Uiso 1 1 calc R
C14 C 0.9795(9) 0.77065(14) 1.2945(6) 0.0282(10) Uani 1 1 d .
H14 H 1.1206 0.7530 1.3021 0.034 Uiso 1 1 calc R
C15 C 0.8963(9) 0.79087(13) 1.1289(6) 0.0266(10) Uani 1 1 d .
H15 H 0.9799 0.7870 1.0225 0.032 Uiso 1 1 calc R

loop_
_atom_site_aniso_label
_atom_site_aniso_U_11
_atom_site_aniso_U_22
_atom_site_aniso_U_33
_atom_site_aniso_U_23
_atom_site_aniso_U_13
_atom_site_aniso_U_12
N1 0.0174(19) 0.0232(19) 0.0188(18) -0.0003(14) -0.0042(14) -0.0040(14)
N2 0.027(2) 0.0266(19) 0.0169(17) 0.0008(14) -0.0017(15) -0.0005(15)
O1 0.0225(17) 0.0361(18) 0.0235(16) 0.0068(13) -0.0018(13) -0.0126(14)
O2 0.0231(17) 0.0331(17) 0.0168(15) 0.0054(12) -0.0024(12) -0.0043(13)
O3 0.048(2) 0.0315(18) 0.0171(16) -0.0031(12) 0.0021(14) -0.0038(15)
C1 0.015(2) 0.024(2) 0.016(2) -0.0008(16) 0.0023(16) 0.0001(16)
C2 0.018(2) 0.029(2) 0.019(2) 0.0032(17) -0.0014(17) -0.0009(17)
C3 0.015(2) 0.029(2) 0.0136(19) 0.0007(16) 0.0024(16) 0.0013(17)
C4 0.016(2) 0.027(2) 0.0126(19) 0.0000(15) 0.0003(16) -0.0010(16)
C5 0.022(2) 0.029(2) 0.0141(19) 0.0020(16) 0.0015(17) -0.0030(18)
C6 0.023(2) 0.037(2) 0.0118(19) 0.0023(17) -0.0029(17) -0.0005(19)
C7 0.017(2) 0.033(2) 0.022(2) -0.0028(17) -0.0007(17) -0.0022(17)
C8 0.022(2) 0.025(2) 0.021(2) 0.0004(16) 0.0039(17) -0.0029(17)
C9 0.021(2) 0.021(2) 0.0149(19) -0.0004(15) 0.0002(16) 0.0015(16)
C10 0.025(2) 0.023(2) 0.0154(19) -0.0003(16) -0.0022(16) -0.0075(17)
C11 0.021(2) 0.026(2) 0.028(2) 0.0042(18) 0.0032(18) 0.0012(18)
C12 0.029(3) 0.029(2) 0.024(2) 0.0037(18) 0.0082(18) -0.0030(19)
C13 0.024(2) 0.029(2) 0.025(2) 0.0069(17) 0.0011(18) -0.0017(18)
C14 0.018(2) 0.040(3) 0.026(2) 0.0015(19) 0.0009(18) 0.0029(19)
C15 0.026(2) 0.037(2) 0.017(2) -0.0006(18) 0.0049(17) 0.000(2)

loop_
_atom_type_symbol
_atom_type_description
_atom_type_scat_dispersion_real
_atom_type_scat_dispersion_imag
_atom_type_scat_source
C C 0.0033 0.0016 'International Tables Vol C Tables 4.2.6.8 and 6.1.1.4'
H H 0.0000 0.0000 'International Tables Vol C Tables 4.2.6.8 and 6.1.1.4'
N N 0.0061 0.0033 'International Tables Vol C Tables 4.2.6.8 and 6.1.1.4'
O O 0.0106 0.0060 'International Tables Vol C Tables 4.2.6.8 and 6.1.1.4'

loop_
_geom_angle_atom_site_label_1
_geom_angle_atom_site_label_2
_geom_angle_atom_site_label_3
_geom_angle
N2 N1 O3 127.5(3)
N2 N1 C9 115.1(3)
O3 N1 C9 117.4(3)
N1 N2 C10 116.1(3)
C1 O1 H1 109.5
O2 C1 O1 122.8(4)
O2 C1 C2 121.4(4)
O1 C1 C2 115.8(3)
C3 C2 C1 121.3(4)
C3 C2 H2 119.3
C1 C2 H2 119.3
C2 C3 C4 125.7(4)
C2 C3 H3 117.1
C4 C3 H3 117.1
C9 C4 C5 116.1(4)
C9 C4 C3 122.7(4)
C5 C4 C3 121.2(4)
C6 C5 C4 121.8(4)
C6 C5 H5 119.1
C4 C5 H5 119.1
C5 C6 C7 120.7(4)
C5 C6 H6 119.7
C7 C6 H6 119.7
C6 C7 C8 119.4(4)
C6 C7 H7 120.3
C8 C7 H7 120.3
C7 C8 C9 119.2(4)
C7 C8 H8 120.4
C9 C8 H8 120.4
C8 C9 C4 122.8(4)
C8 C9 N1 116.9(4)
C4 C9 N1 120.2(4)
C15 C10 C11 119.9(4)
C15 C10 N2 116.0(4)
C11 C10 N2 123.7(4)
C12 C11 C10 119.8(4)
C12 C11 H11 120.1
C10 C11 H11 120.1
C13 C12 C11 119.8(4)
C13 C12 H12 120.1
C11 C12 H12 120.1
C14 C13 C12 119.8(4)
C14 C13 H13 120.1
C12 C13 H13 120.1
C15 C14 C13 120.4(4)
C15 C14 H14 119.8
C13 C14 H14 119.8
C14 C15 C10 120.2(4)
C14 C15 H15 119.9
C10 C15 H15 119.9

loop_
_geom_bond_atom_site_label_1
_geom_bond_atom_site_label_2
_geom_bond_distance
N1 N2 1.264(5)
N1 O3 1.266(5)
N1 C9 1.468(5)
N2 C10 1.431(5)
O1 C1 1.301(5)
O1 H1 0.8400
O2 C1 1.250(5)
C1 C2 1.472(6)
C2 C3 1.315(6)
C2 H2 0.9500
C3 C4 1.470(6)
C3 H3 0.9500
C4 C9 1.398(6)
C4 C5 1.408(6)
C5 C6 1.377(6)
C5 H5 0.9500
C6 C7 1.387(6)
C6 H6 0.9500
C7 C8 1.389(6)
C7 H7 0.9500
C8 C9 1.390(6)
C8 H8 0.9500
C10 C15 1.381(7)
C10 C11 1.391(6)
C11 C12 1.390(6)
C11 H11 0.9500
C12 C13 1.389(7)
C12 H12 0.9500
C13 C14 1.384(7)
C13 H13 0.9500
C14 C15 1.376(6)
C14 H14 0.9500
C15 H15 0.9500

loop_
_geom_torsion_atom_site_label_1
_geom_torsion_atom_site_label_2
_geom_torsion_atom_site_label_3
_geom_torsion_atom_site_label_4
_geom_torsion
O3 N1 N2 C10 4.4(6)
C9 N1 N2 C10 -173.6(4)
O2 C1 C2 C3 -5.7(7)
O1 C1 C2 C3 174.7(4)
C1 C2 C3 C4 -179.4(4)
C2 C3 C4 C9 -178.8(4)
C2 C3 C4 C5 3.1(7)
C9 C4 C5 C6 1.0(6)
C3 C4 C5 C6 179.3(4)
C4 C5 C6 C7 -0.2(7)
C5 C6 C7 C8 -1.5(7)
C6 C7 C8 C9 2.4(7)
C7 C8 C9 C4 -1.6(7)
C7 C8 C9 N1 177.9(4)
C5 C4 C9 C8 -0.1(6)
C3 C4 C9 C8 -178.3(4)
C5 C4 C9 N1 -179.6(4)
C3 C4 C9 N1 2.2(6)
N2 N1 C9 C8 51.1(5)
O3 N1 C9 C8 -127.1(4)
N2 N1 C9 C4 -129.4(4)
O3 N1 C9 C4 52.4(5)
N1 N2 C10 C15 -136.1(4)
N1 N2 C10 C11 50.2(6)
C15 C10 C11 C12 0.9(7)
N2 C10 C11 C12 174.3(4)
C10 C11 C12 C13 0.8(7)
C11 C12 C13 C14 -2.0(7)
C12 C13 C14 C15 1.5(7)
C13 C14 C15 C10 0.2(7)
C11 C10 C15 C14 -1.4(7)
N2 C10 C15 C14 -175.3(4)
